data_2206047
loop_
_publ_author_name
'Sandra Gracin'
'Michael Sv\"ard'
'Andreas Fischer'

_publ_section_title
;
 4-Aminophenylacetic acid
;
_journal_issue 6
_journal_name_full 'Acta Crystallographica Section E'
_journal_page_first o1536
_journal_page_last o1537
_journal_paper_doi 10.1107/S1600536805012754
_journal_volume 61
_journal_year 2005
_chemical_formula_iupac 'C8 H9 N O2'
_chemical_formula_moiety 'C8 H9 N O2'
_chemical_formula_sum 'C8 H9 N O2'
_chemical_formula_weight 151.165
_chemical_name_systematic
;
4-aminophenylacetic acid
;
_space_group_IT_number 61
_symmetry_cell_setting orthorhombic
_symmetry_space_group_name_Hall '-P 2ac 2ab'
_symmetry_space_group_name_H-M 'P b c a'
_atom_sites_solution_primary direct
_atom_sites_solution_secondary difmap
_cell_angle_alpha 90.00
_cell_angle_beta 90.00
_cell_angle_gamma 90.00
_cell_formula_units_Z 8
_cell_length_a 11.3184(10)
_cell_length_b 7.6823(7)
_cell_length_c 16.8656(12)
_cell_measurement_reflns_used 72
_cell_measurement_temperature 298
_cell_measurement_theta_max 20.50
_cell_measurement_theta_min 5.09
_cell_volume 1466.5(2)
_computing_cell_refinement 'DIRAX/LSQ (Duisenberg, 1992)'
_computing_data_collection 'COLLECT (Nonius, 1999)'
_computing_data_reduction 'EvalCCD (Duisenberg et al., 2003)'
_computing_structure_refinement 'SHELXL97 (Sheldrick, 1997)'
_computing_structure_solution 'SHELXS97 (Sheldrick, 1997)'
_diffrn_measured_fraction_theta_full 0.990
_diffrn_measured_fraction_theta_max 0.990
_diffrn_measurement_device 'Bruker--Nonius KappaCCD'
_diffrn_measurement_method '\f and \w'
_diffrn_radiation_source 'fine-focus sealed tube'
_diffrn_radiation_type ' MoK\a'
_diffrn_reflns_av_R_equivalents 0.0740
_diffrn_reflns_av_sigmaI/netI 0.0353
_diffrn_reflns_limit_h_max 13
_diffrn_reflns_limit_h_min -13
_diffrn_reflns_limit_k_max 9
_diffrn_reflns_limit_k_min -9
_diffrn_reflns_limit_l_max 20
_diffrn_reflns_limit_l_min -19
_diffrn_reflns_number 11376
_diffrn_reflns_theta_full 26.01
_diffrn_reflns_theta_max 26.01
_diffrn_reflns_theta_min 4.63
_diffrn_standards_number 0
_exptl_absorpt_coefficient_mu 0.099
_exptl_absorpt_correction_type none
_exptl_crystal_colour Colourless
_exptl_crystal_density_diffrn 1.369
_exptl_crystal_density_method 'not measured'
_exptl_crystal_description Fragment
_exptl_crystal_F_000 640
_exptl_crystal_size_max 0.39
_exptl_crystal_size_mid 0.32
_exptl_crystal_size_min 0.21
_refine_diff_density_max 0.202
_refine_diff_density_min -0.184
_refine_ls_extinction_coef 0.0093(16)
_refine_ls_extinction_expression Fc^*^=kFc[1+0.001xFc^2^\l^3^/sin(2\q)]^-1/4^
_refine_ls_extinction_method SHELXL97
_refine_ls_goodness_of_fit_ref 1.159
_refine_ls_hydrogen_treatment constr
_refine_ls_matrix_type full
_refine_ls_number_parameters 101
_refine_ls_number_reflns 1425
_refine_ls_number_restraints 0
_refine_ls_restrained_S_all 1.159
_refine_ls_R_factor_all 0.0865
_refine_ls_R_factor_gt 0.0589
_refine_ls_shift/su_max 0.001
_refine_ls_shift/su_mean 0.000
_refine_ls_structure_factor_coef Fsqd
_refine_ls_weighting_details 'calc w = 1/[\s^2^(Fo^2^)+(0.0313P)^2^+1.286P] where P = (Fo^2^+2Fc^2^)/3'
_refine_ls_weighting_scheme calc
_refine_ls_wR_factor_gt 0.1147
_refine_ls_wR_factor_ref 0.1332
_reflns_number_gt 1027
_reflns_number_total 1425
_reflns_threshold_expression I>2\s(I)
_cod_data_source_file rz6070.cif
_cod_data_source_block I
_cod_depositor_comments
;
The following automatic conversions were performed:
'_symmetry_cell_setting' value 'Orthorhombic' changed to 'orthorhombic'
according to '/home/saulius/struct/CIF-dictionaries/cif_core.dic'
dictionary named 'cif_core.dic' version 2.4.1 from 2010-06-29.

Automatic conversion script
Id: cif_fix_enum 1527 2010-12-29 10:47:43Z saulius 

The following automatic conversions were performed:

'_symmetry_cell_setting' value 'Orthorhombic' changed to
'orthorhombic' according to
/home/saulius/struct/CIF-dictionaries/cif_core.dic dictionary named
'cif_core.dic' version 2.4.1 from 2010-06-29.

Automatic conversion script
Id: cif_fix_values 1715 2011-07-08 13:25:40Z adriana 
;
_cod_database_code 2206047
_cod_database_fobs_code 2206047

loop_
_symmetry_equiv_pos_as_xyz
'x, y, z'
'-x+1/2, -y, z+1/2'
'x+1/2, -y+1/2, -z'
'-x, y+1/2, -z+1/2'
'-x, -y, -z'
'x-1/2, y, -z-1/2'
'-x-1/2, y-1/2, z'
'x, -y-1/2, z-1/2'

loop_
_atom_site_label
_atom_site_fract_x
_atom_site_fract_y
_atom_site_fract_z
_atom_site_U_iso_or_equiv
_atom_site_adp_type
_atom_site_calc_flag
_atom_site_refinement_flags
_atom_site_occupancy
_atom_site_type_symbol
N1 0.86904(18) 0.0261(3) 0.60027(10) 0.0362(5) Uani d . 1 N
O2 0.82987(17) -0.1966(2) 1.04684(9) 0.0452(5) Uani d . 1 O
C2 0.9582(2) 0.0814(3) 0.73027(13) 0.0384(6) Uani d . 1 C
O1 0.9374(2) -0.2822(3) 0.94603(11) 0.0632(7) Uani d . 1 O
C1 0.8666(2) 0.0152(3) 0.68639(13) 0.0315(5) Uani d . 1 C
C6 0.7705(2) -0.0610(3) 0.72175(14) 0.0424(6) Uani d . 1 C
C3 0.9524(2) 0.0711(3) 0.81246(14) 0.0414(6) Uani d . 1 C
C4 0.8561(2) -0.0025(3) 0.84954(13) 0.0383(6) Uani d . 1 C
C7 0.8732(2) -0.1751(3) 0.97865(14) 0.0380(6) Uani d . 1 C
C5 0.7660(2) -0.0681(4) 0.80361(15) 0.0455(7) Uani d . 1 C
C8 0.8450(3) -0.0040(3) 0.93810(14) 0.0489(7) Uani d . 1 C
H1A 0.9380 0.0781 0.5842 0.043 Uiso d R 1 H
H1B 0.8583 -0.0858 0.5795 0.043 Uiso d R 1 H
H1C 0.7994 0.0864 0.5812 0.043 Uiso d R 1 H
H2 1.0362 0.1273 0.7013 0.046 Uiso d R 1 H
H6 0.6969 -0.1055 0.6877 0.051 Uiso d R 1 H
H3 1.0273 0.1185 0.8440 0.050 Uiso d R 1 H
H5 0.6958 -0.1214 0.8310 0.055 Uiso d R 1 H
H8A 0.8984 0.0903 0.9643 0.059 Uiso d R 1 H
H8B 0.7669 0.0234 0.9523 0.059 Uiso d R 1 H

loop_
_atom_site_aniso_label
_atom_site_aniso_U_11
_atom_site_aniso_U_22
_atom_site_aniso_U_33
_atom_site_aniso_U_12
_atom_site_aniso_U_13
_atom_site_aniso_U_23
N1 0.0405(11) 0.0377(11) 0.0303(10) -0.0033(9) -0.0019(8) -0.0007(8)
O2 0.0597(11) 0.0461(11) 0.0297(9) 0.0050(9) 0.0062(8) 0.0046(8)
C2 0.0372(13) 0.0446(14) 0.0334(13) -0.0013(11) 0.0014(10) 0.0008(11)
O1 0.0755(14) 0.0615(13) 0.0527(12) 0.0329(12) 0.0158(10) 0.0064(10)
C1 0.0368(12) 0.0302(11) 0.0276(11) 0.0009(10) 0.0011(9) 0.0007(9)
C6 0.0435(14) 0.0431(15) 0.0406(14) -0.0094(12) -0.0019(11) 0.0019(11)
C3 0.0442(14) 0.0444(14) 0.0354(13) -0.0004(12) -0.0031(11) -0.0015(11)
C4 0.0528(15) 0.0311(11) 0.0310(12) 0.0055(11) 0.0039(11) 0.0030(10)
C7 0.0441(14) 0.0386(13) 0.0315(12) 0.0030(12) 0.0001(11) 0.0005(10)
C5 0.0486(15) 0.0460(16) 0.0421(14) -0.0082(13) 0.0107(12) 0.0086(12)
C8 0.0718(19) 0.0414(15) 0.0334(14) 0.0111(14) 0.0093(12) 0.0039(11)

loop_
_atom_type_symbol
_atom_type_description
_atom_type_scat_dispersion_real
_atom_type_scat_dispersion_imag
_atom_type_scat_source
C C 0.0033 0.0016 'International Tables Vol C Tables 4.2.6.8 and 6.1.1.4'
H H 0.0000 0.0000 'International Tables Vol C Tables 4.2.6.8 and 6.1.1.4'
N N 0.0061 0.0033 'International Tables Vol C Tables 4.2.6.8 and 6.1.1.4'
O O 0.0106 0.0060 'International Tables Vol C Tables 4.2.6.8 and 6.1.1.4'

loop_
_diffrn_radiation_wavelength
0.71073

loop_
_geom_angle_atom_site_label_1
_geom_angle_atom_site_label_2
_geom_angle_atom_site_label_3
_geom_angle
_geom_angle_publ_flag
C1 C2 C3 118.8(2) n
C6 C1 C2 121.5(2) n
C6 C1 N1 118.3(2) n
C2 C1 N1 120.2(2) n
C1 C6 C5 118.7(2) n
C4 C3 C2 120.9(2) n
C5 C4 C3 118.7(2) n
C5 C4 C8 119.7(2) n
C3 C4 C8 121.4(2) n
O1 C7 O2 123.5(2) n
O1 C7 C8 120.2(2) n
O2 C7 C8 116.3(2) n
C4 C5 C6 121.4(2) n
C4 C8 C7 116.0(2) n
C1 N1 H1A 109.6 n
C1 N1 H1B 108.6 n
H1A N1 H1B 113.5 n
C1 N1 H1C 110.1 n
H1A N1 H1C 112.7 n
H1B N1 H1C 102.1 n
C1 C2 H2 120.0 n
C3 C2 H2 120.9 n
C1 C6 H6 121.4 n
C5 C6 H6 119.7 n
C4 C3 H3 122.9 n
C2 C3 H3 116.2 n
C4 C5 H5 118.4 n
C6 C5 H5 120.3 n
C4 C8 H8A 111.6 n
C7 C8 H8A 106.8 n
C4 C8 H8B 109.3 n
C7 C8 H8B 106.1 n
H8A C8 H8B 106.4 n

loop_
_geom_bond_atom_site_label_1
_geom_bond_atom_site_label_2
_geom_bond_distance
_geom_bond_publ_flag
N1 C1 1.455(3) n
O2 C7 1.261(3) n
C2 C1 1.372(3) n
C2 C3 1.390(3) n
O1 C7 1.227(3) n
C1 C6 1.371(3) n
C6 C5 1.383(3) n
C3 C4 1.378(3) n
C4 C5 1.376(4) n
C4 C8 1.499(3) n
C7 C8 1.516(3) n
N1 H1A 0.9182 n
N1 H1B 0.9363 n
N1 H1C 0.9690 n
C2 H2 1.0692 n
C6 H6 1.0684 n
C3 H3 1.0647 n
C5 H5 1.0062 n
C8 H8A 1.0418 n
C8 H8B 0.9397 n

loop_
_geom_hbond_atom_site_label_D
_geom_hbond_atom_site_label_H
_geom_hbond_atom_site_label_A
_geom_hbond_site_symmetry_A
_geom_hbond_distance_DH
_geom_hbond_distance_HA
_geom_hbond_distance_DA
_geom_hbond_angle_DHA
_geom_hbond_publ_flag
N1 H1A O1 4_756 0.92 1.84 2.753(3) 170 y
N1 H1B O2 8 0.94 1.79 2.723(3) 175 y
N1 H1C O2 2_654 0.97 1.79 2.756(3) 179 y

loop_
_cod_related_entry_id
_cod_related_entry_database
_cod_related_entry_code
1 ChemSpider 13876
